data_1547699
loop_
_publ_author_name
'Abe, Hideki'
'Ogura, Yuta'
'Kobayashi, Toyoharu'
'Ito, Hisanaka'

_publ_section_title
;
 Total Synthesis of Paralemnolide A.
;
_journal_issue 21
_journal_name_full 'Organic letters'
_journal_page_first 5996
_journal_page_last 5999
_journal_paper_doi 10.1021/acs.orglett.7b03038
_journal_volume 19
_journal_year 2017
_chemical_formula_moiety 'C20 H35 Br O3 Si'
_chemical_formula_sum 'C20 H35 Br O3 Si'
_chemical_formula_weight 431.48
_space_group_crystal_system triclinic
_space_group_IT_number 2
_space_group_name_Hall '-P 1'
_space_group_name_H-M_alt 'P -1'
_symmetry_space_group_name_Hall '-P 1'
_symmetry_space_group_name_H-M 'P -1'
_atom_sites_solution_hydrogens geom
_audit_creation_date 2016-10-27
_audit_creation_method SHELXL-2014
_audit_update_record
;
2016-10-27 # Formatted by publCIF

;
_cell_angle_alpha 104.3990(10)
_cell_angle_beta 103.0980(10)
_cell_angle_gamma 95.9030(10)
_cell_formula_units_Z 2
_cell_length_a 7.5249(4)
_cell_length_b 10.2730(5)
_cell_length_c 15.3430(8)
_cell_measurement_temperature 90
_cell_volume 1102.87(10)
_computing_cell_refinement 'APEX2 V2014.11-0 (Bruker AXS Inc.,2014)'
_computing_data_collection 'APEX2 V2014.11-0 (Bruker AXS Inc.,2014)'
_computing_data_reduction 'SAINT V8.34a (Bruker AXS Inc., 2013)'
_computing_molecular_graphics 'Platon (A.L.Spek, 2003)'
_computing_publication_material
;
pubCIF (Westrip, 2010) and enCIFer (Allen et al. 2004)
;
_computing_structure_refinement 'SHELXL-2014/7 (Sheldrick, 2014)'
_computing_structure_solution 'SHELXTL XT Intrinsic Phasing (Sheldrick, 2013)'
_diffrn_ambient_temperature 90
_diffrn_detector_area_resol_mean 8.333
_diffrn_measured_fraction_theta_full 0.998
_diffrn_measured_fraction_theta_max 0.998
_diffrn_measurement_device_type 'Bruker SMART APEX II CCD'
_diffrn_measurement_method 'phi and omega scans'
_diffrn_radiation_monochromator 'Bruker Helios multilayer confocal mirror'
_diffrn_radiation_type MoK\a
_diffrn_radiation_wavelength 0.71073
_diffrn_reflns_av_R_equivalents 0.0157
_diffrn_reflns_av_unetI/netI 0.0174
_diffrn_reflns_Laue_measured_fraction_full 0.998
_diffrn_reflns_Laue_measured_fraction_max 0.998
_diffrn_reflns_limit_h_max 8
_diffrn_reflns_limit_h_min -8
_diffrn_reflns_limit_k_max 12
_diffrn_reflns_limit_k_min -12
_diffrn_reflns_limit_l_max 18
_diffrn_reflns_limit_l_min -18
_diffrn_reflns_number 10822
_diffrn_reflns_point_group_measured_fraction_full 0.998
_diffrn_reflns_point_group_measured_fraction_max 0.998
_diffrn_reflns_theta_full 25.000
_diffrn_reflns_theta_max 25.026
_diffrn_reflns_theta_min 1.420
_diffrn_source 'rotating anode'
_diffrn_source_type 'Bruker TXS fine-focus rotating anode'
_exptl_absorpt_coefficient_mu 1.933
_exptl_absorpt_correction_T_max 0.859
_exptl_absorpt_correction_T_min 0.781
_exptl_absorpt_correction_type numerical
_exptl_absorpt_process_details
;
Crystal Faces plugin in Bruker APEX2 software
;
_exptl_crystal_colour colourless
_exptl_crystal_density_diffrn 1.299
_exptl_crystal_description block
_exptl_crystal_F_000 456
_exptl_crystal_size_max 0.138
_exptl_crystal_size_mid 0.124
_exptl_crystal_size_min 0.081
_refine_diff_density_max 0.799
_refine_diff_density_min -0.452
_refine_diff_density_rms 0.054
_refine_ls_extinction_method none
_refine_ls_goodness_of_fit_ref 1.035
_refine_ls_hydrogen_treatment constr
_refine_ls_matrix_type full
_refine_ls_number_parameters 233
_refine_ls_number_reflns 3883
_refine_ls_number_restraints 156
_refine_ls_restrained_S_all 1.278
_refine_ls_R_factor_all 0.0275
_refine_ls_R_factor_gt 0.0256
_refine_ls_shift/su_max 0.001
_refine_ls_shift/su_mean 0.000
_refine_ls_structure_factor_coef Fsqd
_refine_ls_weighting_details 'w=1/[\s^2^(Fo^2^)+(0.0327P)^2^+0.9645P] where P=(Fo^2^+2Fc^2^)/3'
_refine_ls_weighting_scheme calc
_refine_ls_wR_factor_gt 0.0642
_refine_ls_wR_factor_ref 0.0653
_reflns_Friedel_coverage 0.000
_reflns_number_gt 3656
_reflns_number_total 3883
_reflns_threshold_expression 'I > 2\s(I)'
_cod_data_source_file ol7b03038_si_003.cif
_cod_data_source_block P1_a
_cod_depositor_comments 'Adding full bibliography for 1547697--1547699.cif.'
_cod_database_code 1547699
_publcif_datablock.id {5bb71291-1ea8-4acc-a485-a0cb20a14329}

_shelx_space_group_comment
;
The symmetry employed for this shelxl refinement is uniquely defined
by the following loop, which should always be used as a source of
symmetry information in preference to the above space-group names.
They are only intended as comments.
;
_shelx_estimated_absorpt_t_min 0.776
_shelx_estimated_absorpt_t_max 0.859
_publcif_info_exptl_table_max_cols 4
_publcif_info_exptl_table_use_headnotes n

loop_
_space_group_symop_operation_xyz
'x, y, z'
'-x, -y, -z'

loop_
_atom_site_label
_atom_site_type_symbol
_atom_site_fract_x
_atom_site_fract_y
_atom_site_fract_z
_atom_site_U_iso_or_equiv
_atom_site_adp_type
_atom_site_occupancy
_atom_site_site_symmetry_order
_atom_site_calc_flag
_atom_site_refinement_flags_posn
_atom_site_refinement_flags_adp
Br1 Br 0.87496(3) 0.11895(2) 0.58167(2) 0.02144(8) Uani 1 1 d . U
C1 C 0.5468(3) 0.22176(19) 0.51698(13) 0.0165(3) Uani 1 1 d . U
C2 C 0.6275(3) 0.40331(19) 0.65170(13) 0.0163(3) Uani 1 1 d . U
C3 C 0.5187(3) 0.5089(2) 0.69634(13) 0.0184(3) Uani 1 1 d . U
H3 H 0.5043 0.5790 0.6614 0.022 Uiso 1 1 calc R U
C4 C 0.3292(3) 0.4447(2) 0.69854(14) 0.0219(3) Uani 1 1 d . U
H4A H 0.2677 0.5158 0.7304 0.026 Uiso 1 1 calc R U
H4B H 0.2513 0.4036 0.6340 0.026 Uiso 1 1 calc R U
C5 C 0.3481(3) 0.3361(2) 0.74946(14) 0.0219(3) Uani 1 1 d . U
H5A H 0.2251 0.2997 0.7547 0.026 Uiso 1 1 calc R U
H5B H 0.4297 0.3765 0.8133 0.026 Uiso 1 1 calc R U
C6 C 0.4297(3) 0.2204(2) 0.69706(14) 0.0194(3) Uani 1 1 d . U
H6 H 0.3441 0.1840 0.6331 0.023 Uiso 1 1 calc R U
C7 C 0.6254(3) 0.26984(19) 0.68446(13) 0.0162(3) Uani 1 1 d . U
C8 C 0.6332(3) 0.16309(19) 0.59544(13) 0.0160(3) Uani 1 1 d . U
H8 H 0.5509 0.0767 0.5894 0.019 Uiso 1 1 calc R U
C9 C 0.8208(3) 0.4734(2) 0.65541(13) 0.0178(3) Uani 1 1 d . U
H9A H 0.8877 0.5190 0.7213 0.021 Uiso 1 1 calc R U
H9B H 0.8910 0.4029 0.6306 0.021 Uiso 1 1 calc R U
C10 C 0.8166(3) 0.5791(2) 0.59991(15) 0.0230(3) Uani 1 1 d . U
H10A H 0.7458 0.5345 0.5345 0.028 Uiso 1 1 calc R U
H10B H 0.7512 0.6518 0.6263 0.028 Uiso 1 1 calc R U
C11 C 1.0057(3) 0.6423(2) 0.60114(15) 0.0276(4) Uani 1 1 d . U
H11 H 1.0872 0.5826 0.5826 0.033 Uiso 1 1 calc R U
C12 C 1.0680(4) 0.7741(3) 0.62581(17) 0.0404(5) Uani 1 1 d . U
H12A H 0.9908 0.8372 0.6447 0.048 Uiso 1 1 calc R U
H12B H 1.1903 0.8062 0.6247 0.048 Uiso 1 1 calc R U
C13 C 0.4170(3) 0.7711(3) 0.8664(2) 0.0502(7) Uani 1 1 d . U
H13A H 0.3373 0.7636 0.8047 0.075 Uiso 1 1 calc R U
H13B H 0.4324 0.8643 0.9066 0.075 Uiso 1 1 calc R U
H13C H 0.3601 0.7070 0.8941 0.075 Uiso 1 1 calc R U
C14 C 0.7560(4) 0.8543(2) 0.80431(16) 0.0350(5) Uani 1 1 d . U
H14A H 0.8785 0.8343 0.7994 0.052 Uiso 1 1 calc R U
H14B H 0.7688 0.9470 0.8447 0.052 Uiso 1 1 calc R U
H14C H 0.6780 0.8469 0.7422 0.052 Uiso 1 1 calc R U
C15 C 0.8009(3) 0.7299(2) 0.97076(14) 0.0239(3) Uani 1 1 d . U
C16 C 0.8149(3) 0.8667(2) 1.04390(15) 0.0320(5) Uani 1 1 d . U
H16A H 0.6919 0.8781 1.0528 0.048 Uiso 1 1 calc R U
H16B H 0.8631 0.9417 1.0222 0.048 Uiso 1 1 calc R U
H16C H 0.8986 0.8674 1.1032 0.048 Uiso 1 1 calc R U
C17 C 0.7211(4) 0.6138(3) 1.00469(16) 0.0382(5) Uani 1 1 d . U
H17A H 0.7124 0.5263 0.9588 0.057 Uiso 1 1 calc R U
H17B H 0.5976 0.6264 1.0123 0.057 Uiso 1 1 calc R U
H17C H 0.8024 0.6146 1.0646 0.057 Uiso 1 1 calc R U
C18 C 0.9944(3) 0.7098(2) 0.96053(15) 0.0288(5) Uani 1 1 d . U
H18A H 1.0729 0.7080 1.0205 0.043 Uiso 1 1 calc R U
H18B H 1.0483 0.7851 0.9409 0.043 Uiso 1 1 calc R U
H18C H 0.9860 0.6234 0.9136 0.043 Uiso 1 1 calc R U
C19 C 0.4303(3) 0.1030(2) 0.74199(15) 0.0260(4) Uani 1 1 d . U
H19A H 0.5005 0.1369 0.8076 0.039 Uiso 1 1 calc R U
H19B H 0.4881 0.0317 0.7092 0.039 Uiso 1 1 calc R U
H19C H 0.3027 0.0652 0.7380 0.039 Uiso 1 1 calc R U
C20 C 0.7804(3) 0.2831(2) 0.77155(13) 0.0182(4) Uani 1 1 d . U
H20A H 0.7864 0.1933 0.7822 0.027 Uiso 1 1 calc R U
H20B H 0.7556 0.3453 0.8255 0.027 Uiso 1 1 calc R U
H20C H 0.8987 0.3193 0.7628 0.027 Uiso 1 1 calc R U
O1 O 0.49675(19) 0.16481(14) 0.43486(9) 0.0216(3) Uani 1 1 d . U
O2 O 0.52656(18) 0.35129(13) 0.55230(9) 0.0172(2) Uani 1 1 d . U
O3 O 0.62969(18) 0.57221(13) 0.78952(9) 0.0184(3) Uani 1 1 d . U
Si1 Si 0.64691(7) 0.73001(6) 0.85497(4) 0.02156(13) Uani 1 1 d . U

loop_
_atom_site_aniso_label
_atom_site_aniso_U_11
_atom_site_aniso_U_22
_atom_site_aniso_U_33
_atom_site_aniso_U_23
_atom_site_aniso_U_13
_atom_site_aniso_U_12
Br1 0.01946(11) 0.02291(12) 0.02363(12) 0.00454(8) 0.00810(8) 0.01047(8)
C1 0.0157(6) 0.0166(6) 0.0152(6) 0.0016(5) 0.0029(5) 0.0040(5)
C2 0.0153(5) 0.0169(5) 0.0144(5) 0.0013(5) 0.0020(4) 0.0037(5)
C3 0.0145(6) 0.0181(6) 0.0173(6) -0.0020(5) 0.0010(5) 0.0033(5)
C4 0.0145(6) 0.0219(7) 0.0216(7) -0.0053(6) 0.0023(6) 0.0024(6)
C5 0.0153(7) 0.0227(7) 0.0218(7) -0.0041(6) 0.0061(6) -0.0011(6)
C6 0.0160(6) 0.0202(6) 0.0186(6) -0.0008(6) 0.0060(5) -0.0008(5)
C7 0.0148(5) 0.0171(6) 0.0153(5) 0.0016(5) 0.0041(5) 0.0027(5)
C8 0.0144(6) 0.0169(6) 0.0159(6) 0.0023(5) 0.0044(5) 0.0044(5)
C9 0.0180(7) 0.0179(6) 0.0173(6) 0.0035(6) 0.0055(5) 0.0041(6)
C10 0.0261(7) 0.0210(7) 0.0231(7) 0.0063(6) 0.0081(6) 0.0046(6)
C11 0.0332(8) 0.0243(8) 0.0264(8) 0.0080(7) 0.0102(7) 0.0027(7)
C12 0.0545(13) 0.0287(11) 0.0380(12) 0.0078(9) 0.0196(10) -0.0058(10)
C13 0.0248(11) 0.0461(13) 0.0547(13) -0.0253(11) 0.0026(10) 0.0104(10)
C14 0.0506(12) 0.0209(10) 0.0239(10) 0.0026(8) -0.0041(9) 0.0037(9)
C15 0.0258(7) 0.0231(7) 0.0179(6) -0.0004(6) 0.0062(6) -0.0033(6)
C16 0.0378(11) 0.0282(11) 0.0206(10) -0.0047(8) 0.0080(9) -0.0080(9)
C17 0.0530(13) 0.0321(11) 0.0232(10) 0.0016(9) 0.0126(9) -0.0124(10)
C18 0.0270(10) 0.0317(11) 0.0222(10) 0.0062(8) -0.0017(8) 0.0021(8)
C19 0.0276(10) 0.0230(10) 0.0247(10) 0.0013(8) 0.0113(8) -0.0043(8)
C20 0.0182(9) 0.0199(9) 0.0153(9) 0.0041(7) 0.0030(7) 0.0035(7)
O1 0.0265(7) 0.0202(7) 0.0134(6) 0.0001(5) 0.0011(5) 0.0040(6)
O2 0.0174(5) 0.0162(5) 0.0142(5) 0.0009(4) -0.0003(4) 0.0048(4)
O3 0.0143(5) 0.0182(5) 0.0169(5) -0.0036(4) 0.0017(4) 0.0025(4)
Si1 0.0164(3) 0.0200(3) 0.0204(3) -0.0060(2) 0.0020(2) 0.0034(2)

loop_
_atom_type_symbol
_atom_type_description
_atom_type_scat_dispersion_real
_atom_type_scat_dispersion_imag
_atom_type_scat_source
C C 0.0033 0.0016 'International Tables Vol C Tables 4.2.6.8 and 6.1.1.4'
H H 0.0000 0.0000 'International Tables Vol C Tables 4.2.6.8 and 6.1.1.4'
O O 0.0106 0.0060 'International Tables Vol C Tables 4.2.6.8 and 6.1.1.4'
Si Si 0.0817 0.0704 'International Tables Vol C Tables 4.2.6.8 and 6.1.1.4'
Br Br -0.2901 2.4595 'International Tables Vol C Tables 4.2.6.8 and 6.1.1.4'

loop_
_geom_angle_atom_site_label_1
_geom_angle_atom_site_label_2
_geom_angle_atom_site_label_3
_geom_angle
O1 C1 O2 122.27(17)
O1 C1 C8 127.65(17)
O2 C1 C8 110.05(15)
O2 C2 C9 106.57(14)
O2 C2 C3 105.96(14)
C9 C2 C3 110.36(15)
O2 C2 C7 102.50(14)
C9 C2 C7 114.69(15)
C3 C2 C7 115.64(16)
O3 C3 C4 109.73(16)
O3 C3 C2 105.81(15)
C4 C3 C2 112.78(16)
O3 C3 H3 109.5
C4 C3 H3 109.5
C2 C3 H3 109.5
C5 C4 C3 110.19(16)
C5 C4 H4A 109.6
C3 C4 H4A 109.6
C5 C4 H4B 109.6
C3 C4 H4B 109.6
H4A C4 H4B 108.1
C4 C5 C6 110.21(16)
C4 C5 H5A 109.6
C6 C5 H5A 109.6
C4 C5 H5B 109.6
C6 C5 H5B 109.6
H5A C5 H5B 108.1
C5 C6 C19 110.70(16)
C5 C6 C7 113.01(16)
C19 C6 C7 112.70(17)
C5 C6 H6 106.6
C19 C6 H6 106.6
C7 C6 H6 106.6
C20 C7 C8 115.70(16)
C20 C7 C2 113.05(15)
C8 C7 C2 101.48(14)
C20 C7 C6 111.67(16)
C8 C7 C6 102.69(15)
C2 C7 C6 111.43(15)
C1 C8 C7 103.78(15)
C1 C8 Br1 109.18(12)
C7 C8 Br1 118.72(13)
C1 C8 H8 108.2
C7 C8 H8 108.2
Br1 C8 H8 108.2
C10 C9 C2 113.57(16)
C10 C9 H9A 108.9
C2 C9 H9A 108.9
C10 C9 H9B 108.9
C2 C9 H9B 108.9
H9A C9 H9B 107.7
C11 C10 C9 112.90(17)
C11 C10 H10A 109.0
C9 C10 H10A 109.0
C11 C10 H10B 109.0
C9 C10 H10B 109.0
H10A C10 H10B 107.8
C12 C11 C10 125.1(2)
C12 C11 H11 117.4
C10 C11 H11 117.4
C11 C12 H12A 120.0
C11 C12 H12B 120.0
H12A C12 H12B 120.0
Si1 C13 H13A 109.5
Si1 C13 H13B 109.5
H13A C13 H13B 109.5
Si1 C13 H13C 109.5
H13A C13 H13C 109.5
H13B C13 H13C 109.5
Si1 C14 H14A 109.5
Si1 C14 H14B 109.5
H14A C14 H14B 109.5
Si1 C14 H14C 109.5
H14A C14 H14C 109.5
H14B C14 H14C 109.5
C18 C15 C17 108.8(2)
C18 C15 C16 109.21(18)
C17 C15 C16 108.85(18)
C18 C15 Si1 109.83(14)
C17 C15 Si1 110.27(15)
C16 C15 Si1 109.87(16)
C15 C16 H16A 109.5
C15 C16 H16B 109.5
H16A C16 H16B 109.5
C15 C16 H16C 109.5
H16A C16 H16C 109.5
H16B C16 H16C 109.5
C15 C17 H17A 109.5
C15 C17 H17B 109.5
H17A C17 H17B 109.5
C15 C17 H17C 109.5
H17A C17 H17C 109.5
H17B C17 H17C 109.5
C15 C18 H18A 109.5
C15 C18 H18B 109.5
H18A C18 H18B 109.5
C15 C18 H18C 109.5
H18A C18 H18C 109.5
H18B C18 H18C 109.5
C6 C19 H19A 109.5
C6 C19 H19B 109.5
H19A C19 H19B 109.5
C6 C19 H19C 109.5
H19A C19 H19C 109.5
H19B C19 H19C 109.5
C7 C20 H20A 109.5
C7 C20 H20B 109.5
H20A C20 H20B 109.5
C7 C20 H20C 109.5
H20A C20 H20C 109.5
H20B C20 H20C 109.5
C1 O2 C2 110.95(14)
C3 O3 Si1 128.61(12)
O3 Si1 C13 111.58(10)
O3 Si1 C14 110.33(9)
C13 Si1 C14 109.19(14)
O3 Si1 C15 103.08(9)
C13 Si1 C15 111.37(12)
C14 Si1 C15 111.21(10)

loop_
_geom_bond_atom_site_label_1
_geom_bond_atom_site_label_2
_geom_bond_distance
Br1 C8 1.9640(18)
C1 O1 1.202(2)
C1 O2 1.345(2)
C1 C8 1.524(3)
C2 O2 1.475(2)
C2 C9 1.538(3)
C2 C3 1.544(3)
C2 C7 1.573(3)
C3 O3 1.431(2)
C3 C4 1.520(3)
C3 H3 1.0000
C4 C5 1.514(3)
C4 H4A 0.9900
C4 H4B 0.9900
C5 C6 1.528(3)
C5 H5A 0.9900
C5 H5B 0.9900
C6 C19 1.530(3)
C6 C7 1.578(3)
C6 H6 1.0000
C7 C20 1.528(3)
C7 C8 1.541(3)
C8 H8 1.0000
C9 C10 1.537(3)
C9 H9A 0.9900
C9 H9B 0.9900
C10 C11 1.496(3)
C10 H10A 0.9900
C10 H10B 0.9900
C11 C12 1.315(3)
C11 H11 0.9500
C12 H12A 0.9500
C12 H12B 0.9500
C13 Si1 1.858(2)
C13 H13A 0.9800
C13 H13B 0.9800
C13 H13C 0.9800
C14 Si1 1.864(2)
C14 H14A 0.9800
C14 H14B 0.9800
C14 H14C 0.9800
C15 C18 1.529(3)
C15 C17 1.536(3)
C15 C16 1.542(3)
C15 Si1 1.889(2)
C16 H16A 0.9800
C16 H16B 0.9800
C16 H16C 0.9800
C17 H17A 0.9800
C17 H17B 0.9800
C17 H17C 0.9800
C18 H18A 0.9800
C18 H18B 0.9800
C18 H18C 0.9800
C19 H19A 0.9800
C19 H19B 0.9800
C19 H19C 0.9800
C20 H20A 0.9800
C20 H20B 0.9800
C20 H20C 0.9800
O3 Si1 1.6557(14)

loop_
_publcif_info_tables.block_id
_publcif_info_tables.reference_item
{5bb71291-1ea8-4acc-a485-a0cb20a14329} '_publcif_info_datablock.publ_exptl'

loop_
_publcif_info_cif.paper_type
EX

loop_
_publcif_info_datablock.id
_publcif_info_datablock.publ_exptl
_publcif_info_datablock.publ_geom
_publcif_info_datablock.structure
{5bb71291-1ea8-4acc-a485-a0cb20a14329} y y y

loop_
_publcif_info_exptl_table_extra_item
sin_theta_over_lambda_max
